data_7156875
loop_
_publ_author_name
'Kocsis, Istvan Zsolt'
'Motloch, Petr'
'Guerreiro, Ana'
'Qiu Mexia De Azeredo, Carolina'
'Bernardes, Gon\,calo J. L.'
'Hunter, Christopher Alexander'

_publ_section_title
;
 Triaminopyrimidine derivatives as transmembrane HCl transporters
;
_journal_name_full 'Organic &amp; Biomolecular Chemistry'
_journal_paper_doi 10.1039/C9OB00725C
_journal_year 2019
_chemical_formula_moiety 'C12 H25 N5 2+, 2(Cl -)'
_chemical_formula_sum 'C12 H25 Cl2 N5'
_chemical_formula_weight 310.27
_space_group_crystal_system tetragonal
_space_group_IT_number 88
_space_group_name_Hall '-I 4ad'
_space_group_name_H-M_alt 'I 41/a'
_symmetry_space_group_name_Hall '-I 4ad'
_symmetry_space_group_name_H-M 'I 41/a :2'
_atom_sites_solution_hydrogens geom
_audit_creation_method SHELXL-2018/1
_audit_update_record
;
2018-06-25 deposited with the CCDC.    2019-05-20 downloaded from the CCDC.
;
_cell_angle_alpha 90
_cell_angle_beta 90
_cell_angle_gamma 90
_cell_formula_units_Z 16
_cell_length_a 17.7220(6)
_cell_length_b 17.7220(6)
_cell_length_c 28.3433(14)
_cell_measurement_reflns_used 4255
_cell_measurement_temperature 220(2)
_cell_measurement_theta_max 53.33
_cell_measurement_theta_min 2.94
_cell_volume 8901.8(6)
_computing_cell_refinement 'SAINT (Bruker, 2016)'
_computing_data_collection 'APEX3 (Bruker, 2016)'
_computing_data_reduction SAINT
_computing_molecular_graphics 'Mercury (Macrae et al., 2008)'
_computing_publication_material SHELXL
_computing_structure_refinement 'SHELXL (Sheldrick, 2015)'
_computing_structure_solution 'SHELXT (Sheldrick, 2015)'
_diffrn_ambient_temperature 220(2)
_diffrn_measured_fraction_theta_full 0.998
_diffrn_measured_fraction_theta_max 0.998
_diffrn_measurement_device_type 'Bruker D8-QUEST PHOTON-100'
_diffrn_measurement_method '\w and \f-scans'
_diffrn_radiation_type CuK\a
_diffrn_radiation_wavelength 1.54178
_diffrn_reflns_av_R_equivalents 0.1446
_diffrn_reflns_av_unetI/netI 0.0525
_diffrn_reflns_Laue_measured_fraction_full 0.998
_diffrn_reflns_Laue_measured_fraction_max 0.998
_diffrn_reflns_limit_h_max 18
_diffrn_reflns_limit_h_min -18
_diffrn_reflns_limit_k_max 17
_diffrn_reflns_limit_k_min -18
_diffrn_reflns_limit_l_max 29
_diffrn_reflns_limit_l_min -29
_diffrn_reflns_number 27017
_diffrn_reflns_point_group_measured_fraction_full 0.998
_diffrn_reflns_point_group_measured_fraction_max 0.998
_diffrn_reflns_theta_full 54.398
_diffrn_reflns_theta_max 54.398
_diffrn_reflns_theta_min 2.941
_diffrn_source 'Incoatec I\mS Cu microsource'
_exptl_absorpt_coefficient_mu 2.595
_exptl_absorpt_correction_T_max 0.7507
_exptl_absorpt_correction_T_min 0.6518
_exptl_absorpt_correction_type multi-scan
_exptl_absorpt_process_details 'SADABS (Bruker, 2014)'
_exptl_crystal_colour colourless
_exptl_crystal_density_diffrn 0.926
_exptl_crystal_description block
_exptl_crystal_F_000 2656
_exptl_crystal_size_max 0.140
_exptl_crystal_size_mid 0.140
_exptl_crystal_size_min 0.140
_refine_diff_density_max 0.457
_refine_diff_density_min -0.217
_refine_diff_density_rms 0.053
_refine_ls_extinction_method none
_refine_ls_goodness_of_fit_ref 1.063
_refine_ls_hydrogen_treatment constr
_refine_ls_matrix_type full
_refine_ls_number_parameters 192
_refine_ls_number_reflns 2729
_refine_ls_number_restraints 72
_refine_ls_restrained_S_all 1.081
_refine_ls_R_factor_all 0.1176
_refine_ls_R_factor_gt 0.0740
_refine_ls_shift/su_max 0.000
_refine_ls_shift/su_mean 0.000
_refine_ls_structure_factor_coef Fsqd
_refine_ls_weighting_details 'w=1/[\s^2^(Fo^2^)+(0.1116P)^2^+10.2674P] where P=(Fo^2^+2Fc^2^)/3'
_refine_ls_weighting_scheme calc
_refine_ls_wR_factor_gt 0.1971
_refine_ls_wR_factor_ref 0.2281
_reflns_Friedel_coverage 0.000
_reflns_number_gt 1728
_reflns_number_total 2729
_reflns_threshold_expression 'I > 2\s(I)'
_cod_data_source_file c9ob00725c2.cif
_cod_data_source_block CH_B1_0026
_cod_original_cell_volume 8901.8(7)
_cod_database_code 7156875
_cambridge_user_name 'Petr Motloch'
_cambridge_user_crsid pm567
_cambridge_supervisor_name 'Chris Hunter'
_cambridge_supervisor_crsid ch664
_cambridge_crystallographer_name 'Andrew Bond'
_cambridge_crystallographer_crsid adb29
_cambridge_sample_id PM-218
_cambridge_data_id CH_B1_0026
_shelx_space_group_comment
;
The symmetry employed for this shelxl refinement is uniquely defined
by the following loop, which should always be used as a source of
symmetry information in preference to the above space-group names.
They are only intended as comments.
;
_shelx_estimated_absorpt_t_min 0.713
_shelx_estimated_absorpt_t_max 0.713

loop_
_space_group_symop_operation_xyz
'x, y, z'
'-x+1/2, -y, z+1/2'
'-y+3/4, x+1/4, z+1/4'
'y+3/4, -x+3/4, z+3/4'
'x+1/2, y+1/2, z+1/2'
'-x+1, -y+1/2, z+1'
'-y+5/4, x+3/4, z+3/4'
'y+5/4, -x+5/4, z+5/4'
'-x, -y, -z'
'x-1/2, y, -z-1/2'
'y-3/4, -x-1/4, -z-1/4'
'-y-3/4, x-3/4, -z-3/4'
'-x+1/2, -y+1/2, -z+1/2'
'x, y+1/2, -z'
'y-1/4, -x+1/4, -z+1/4'
'-y-1/4, x-1/4, -z-1/4'

loop_
_atom_site_label
_atom_site_type_symbol
_atom_site_fract_x
_atom_site_fract_y
_atom_site_fract_z
_atom_site_U_iso_or_equiv
_atom_site_adp_type
_atom_site_occupancy
_atom_site_site_symmetry_order
_atom_site_calc_flag
_atom_site_refinement_flags_posn
_atom_site_refinement_flags_adp
_atom_site_refinement_flags_occupancy
_atom_site_disorder_assembly
_atom_site_disorder_group
Cl1 Cl 0.40621(15) 0.81501(9) 0.45040(8) 0.1251(8) Uani 1 1 d . . . . .
Cl2 Cl 0.35503(8) 0.69383(8) 0.65555(6) 0.0827(5) Uani 1 1 d . . . . .
N1 N 0.3927(3) 0.7358(3) 0.5488(2) 0.0885(15) Uani 1 1 d . . . . .
H1A H 0.399706 0.772907 0.529183 0.106 Uiso 1 1 calc R U . . .
H1B H 0.386170 0.744887 0.578660 0.106 Uiso 1 1 calc R U . . .
N2 N 0.4017(3) 0.6517(2) 0.48759(19) 0.0783(13) Uani 1 1 d . . . . .
H2A H 0.405314 0.689412 0.468103 0.094 Uiso 1 1 calc R U . . .
N3 N 0.3808(2) 0.6090(2) 0.56334(18) 0.0710(12) Uani 1 1 d . . . . .
H3B H 0.369738 0.618715 0.592622 0.085 Uiso 1 1 calc R U . . .
N4 N 0.4174(4) 0.5694(3) 0.4249(2) 0.0951(16) Uani 1 1 d . . . . .
H4A H 0.417994 0.522915 0.415056 0.114 Uiso 1 1 calc R U . A 1
N5 N 0.3778(3) 0.4827(3) 0.5821(2) 0.0871(15) Uani 1 1 d . . . . .
H5A H 0.375223 0.436198 0.572336 0.105 Uiso 1 1 calc R U . . .
C1 C 0.3918(3) 0.6661(3) 0.5333(3) 0.0747(16) Uani 1 1 d . . . . .
C2 C 0.4065(3) 0.5789(3) 0.4698(2) 0.0770(16) Uani 1 1 d . . . . .
C3 C 0.3980(3) 0.5208(3) 0.5024(2) 0.0752(16) Uani 1 1 d . . . . .
H3A H 0.400270 0.470409 0.492108 0.090 Uiso 1 1 calc R U . . .
C4 C 0.3864(3) 0.5353(3) 0.5488(2) 0.0717(15) Uani 1 1 d . . . . .
C5 C 0.4289(5) 0.6271(4) 0.3889(3) 0.117(3) Uani 0.725(19) 1 d D . P B 1
H5B H 0.471403 0.611948 0.368939 0.141 Uiso 0.725(19) 1 calc R U P B 1
H5C H 0.442846 0.674412 0.404531 0.141 Uiso 0.725(19) 1 calc R U P B 1
C6 C 0.3629(7) 0.6416(6) 0.3583(4) 0.144(6) Uani 0.725(19) 1 d D U P B 1
H6 H 0.319025 0.656319 0.377821 0.173 Uiso 0.725(19) 1 calc R U P B 1
C7 C 0.3443(9) 0.5731(8) 0.3304(5) 0.246(8) Uani 0.725(19) 1 d D U P B 1
H7A H 0.301016 0.583344 0.310461 0.369 Uiso 0.725(19) 1 calc R U P B 1
H7B H 0.387174 0.559565 0.310826 0.369 Uiso 0.725(19) 1 calc R U P B 1
H7C H 0.332710 0.531808 0.351598 0.369 Uiso 0.725(19) 1 calc R U P B 1
C8 C 0.3816(13) 0.7040(8) 0.3239(6) 0.216(9) Uani 0.725(19) 1 d D U P B 1
H8A H 0.338403 0.713591 0.303830 0.323 Uiso 0.725(19) 1 calc R U P B 1
H8B H 0.394181 0.749541 0.341269 0.323 Uiso 0.725(19) 1 calc R U P B 1
H8C H 0.424342 0.689066 0.304693 0.323 Uiso 0.725(19) 1 calc R U P B 1
C5A C 0.4289(5) 0.6271(4) 0.3889(3) 0.117(3) Uani 0.275(19) 1 d D . P B 2
H5A1 H 0.479369 0.648551 0.393176 0.141 Uiso 0.275(19) 1 calc R U P B 2
H5A2 H 0.392401 0.667758 0.394422 0.141 Uiso 0.275(19) 1 calc R U P B 2
C6A C 0.4216(11) 0.6025(13) 0.3390(4) 0.151(16) Uani 0.275(19) 1 d D U P B 2
H6A H 0.458560 0.561827 0.332798 0.182 Uiso 0.275(19) 1 calc R U P B 2
C7A C 0.3443(9) 0.5731(8) 0.3304(5) 0.246(8) Uani 0.275(19) 1 d D U P B 2
H7A1 H 0.339950 0.557157 0.297757 0.369 Uiso 0.275(19) 1 calc R U P B 2
H7A2 H 0.334874 0.530512 0.351008 0.369 Uiso 0.275(19) 1 calc R U P B 2
H7A3 H 0.307753 0.612556 0.336721 0.369 Uiso 0.275(19) 1 calc R U P B 2
C8A C 0.437(2) 0.667(2) 0.3067(6) 0.155(15) Uani 0.275(19) 1 d D U P B 2
H8A1 H 0.487860 0.685908 0.312546 0.233 Uiso 0.275(19) 1 calc R U P B 2
H8A2 H 0.433443 0.650183 0.274249 0.233 Uiso 0.275(19) 1 calc R U P B 2
H8A3 H 0.400982 0.706909 0.312371 0.233 Uiso 0.275(19) 1 calc R U P B 2
C9 C 0.3724(5) 0.4943(4) 0.6322(3) 0.108(2) Uani 1 1 d D . . . .
H9A H 0.338630 0.537187 0.637864 0.130 Uiso 1 1 calc R U . . .
H9B H 0.422380 0.508380 0.644042 0.130 Uiso 1 1 calc R U . . .
C10 C 0.3449(6) 0.4298(6) 0.6601(3) 0.154(4) Uani 1 1 d D U . . .
H10 H 0.379945 0.386913 0.655626 0.184 Uiso 1 1 calc R U . . .
C11 C 0.2680(6) 0.4060(7) 0.6452(4) 0.190(5) Uani 1 1 d D U . . .
H11A H 0.251806 0.363566 0.664281 0.285 Uiso 1 1 calc R U . . .
H11B H 0.233154 0.447670 0.649383 0.285 Uiso 1 1 calc R U . . .
H11C H 0.269025 0.391309 0.612257 0.285 Uiso 1 1 calc R U . . .
C12 C 0.3437(8) 0.4502(8) 0.7113(3) 0.220(7) Uani 1 1 d D U . . .
H12A H 0.325539 0.407548 0.729516 0.331 Uiso 1 1 calc R U . . .
H12B H 0.394228 0.463285 0.721505 0.331 Uiso 1 1 calc R U . . .
H12C H 0.310368 0.492969 0.716077 0.331 Uiso 1 1 calc R U . . .

loop_
_atom_site_aniso_label
_atom_site_aniso_U_11
_atom_site_aniso_U_22
_atom_site_aniso_U_33
_atom_site_aniso_U_23
_atom_site_aniso_U_13
_atom_site_aniso_U_12
Cl1 0.198(2) 0.0578(9) 0.1191(15) 0.0101(9) 0.0181(14) -0.0020(10)
Cl2 0.0686(9) 0.0835(10) 0.0960(11) -0.0033(8) 0.0108(7) 0.0038(7)
N1 0.111(4) 0.055(3) 0.100(4) -0.001(3) 0.014(3) -0.001(2)
N2 0.092(3) 0.055(3) 0.088(4) 0.002(2) 0.007(3) 0.000(2)
N3 0.071(3) 0.055(3) 0.087(3) 0.004(2) 0.004(2) -0.007(2)
N4 0.139(5) 0.063(3) 0.084(4) -0.005(3) 0.005(3) -0.005(3)
N5 0.097(4) 0.061(3) 0.104(4) 0.004(3) -0.004(3) -0.007(2)
C1 0.063(3) 0.059(4) 0.102(5) -0.003(3) 0.003(3) -0.004(2)
C2 0.079(4) 0.054(3) 0.097(5) 0.001(3) 0.000(3) -0.002(3)
C3 0.077(4) 0.048(3) 0.101(5) -0.004(3) -0.002(3) -0.002(2)
C4 0.066(3) 0.048(3) 0.102(5) 0.004(3) -0.003(3) -0.002(2)
C5 0.176(8) 0.081(5) 0.095(5) -0.001(4) 0.004(5) -0.024(5)
C6 0.167(9) 0.121(8) 0.144(9) 0.026(7) -0.011(7) -0.011(7)
C7 0.279(13) 0.222(12) 0.235(12) 0.036(10) -0.039(11) -0.005(10)
C8 0.265(18) 0.175(13) 0.207(15) 0.059(12) -0.018(14) 0.029(13)
C5A 0.176(8) 0.081(5) 0.095(5) -0.001(4) 0.004(5) -0.024(5)
C6A 0.152(18) 0.151(17) 0.151(18) 0.015(10) 0.000(10) -0.007(10)
C7A 0.279(13) 0.222(12) 0.235(12) 0.036(10) -0.039(11) -0.005(10)
C8A 0.16(2) 0.16(2) 0.14(2) 0.032(16) 0.005(16) -0.019(17)
C9 0.139(6) 0.082(4) 0.103(6) 0.018(4) 0.005(5) -0.004(4)
C10 0.171(7) 0.148(7) 0.141(7) 0.005(6) 0.020(6) -0.021(6)
C11 0.164(9) 0.178(10) 0.228(12) 0.027(9) 0.033(9) -0.053(8)
C12 0.305(15) 0.216(12) 0.140(9) 0.005(9) 0.072(10) -0.055(11)

loop_
_atom_type_symbol
_atom_type_description
_atom_type_scat_dispersion_real
_atom_type_scat_dispersion_imag
_atom_type_scat_source
C C 0.0181 0.0091 'International Tables Vol C Tables 4.2.6.8 and 6.1.1.4'
H H 0.0000 0.0000 'International Tables Vol C Tables 4.2.6.8 and 6.1.1.4'
N N 0.0311 0.0180 'International Tables Vol C Tables 4.2.6.8 and 6.1.1.4'
Cl Cl 0.3639 0.7018 'International Tables Vol C Tables 4.2.6.8 and 6.1.1.4'

loop_
_geom_angle_atom_site_label_1
_geom_angle_atom_site_label_2
_geom_angle_atom_site_label_3
_geom_angle
C1 N1 H1A 120.0
C1 N1 H1B 120.0
H1A N1 H1B 120.0
C1 N2 C2 122.7(5)
C1 N2 H2A 118.7
C2 N2 H2A 118.7
C1 N3 C4 121.2(6)
C1 N3 H3B 119.4
C4 N3 H3B 119.4
C2 N4 C5A 128.0(5)
C2 N4 C5 128.0(5)
C2 N4 H4A 116.0
C5 N4 H4A 116.0
C4 N5 C9 127.2(5)
C4 N5 H5A 116.4
C9 N5 H5A 116.4
N1 C1 N2 120.4(6)
N1 C1 N3 120.0(6)
N2 C1 N3 119.6(5)
N4 C2 N2 119.0(5)
N4 C2 C3 124.9(5)
N2 C2 C3 116.0(6)
C4 C3 C2 121.3(5)
C4 C3 H3A 119.3
C2 C3 H3A 119.3
N5 C4 C3 124.7(5)
N5 C4 N3 116.4(6)
C3 C4 N3 118.9(5)
N4 C5 C6 115.0(7)
N4 C5 H5B 108.5
C6 C5 H5B 108.5
N4 C5 H5C 108.5
C6 C5 H5C 108.5
H5B C5 H5C 107.5
C5 C6 C7 110.3(7)
C5 C6 C8 109.4(8)
C7 C6 C8 107.7(8)
C5 C6 H6 109.8
C7 C6 H6 109.8
C8 C6 H6 109.8
C6 C7 H7A 109.5
C6 C7 H7B 109.5
H7A C7 H7B 109.5
C6 C7 H7C 109.5
H7A C7 H7C 109.5
H7B C7 H7C 109.5
C6 C8 H8A 109.5
C6 C8 H8B 109.5
H8A C8 H8B 109.5
C6 C8 H8C 109.5
H8A C8 H8C 109.5
H8B C8 H8C 109.5
N4 C5A C6A 116.6(10)
N4 C5A H5A1 108.1
C6A C5A H5A1 108.1
N4 C5A H5A2 108.1
C6A C5A H5A2 108.1
H5A1 C5A H5A2 107.3
C7A C6A C5A 109.9(9)
C7A C6A C8A 109.9(10)
C5A C6A C8A 110.0(10)
C7A C6A H6A 109.0
C5A C6A H6A 109.0
C8A C6A H6A 109.0
C6A C7A H7A1 109.5
C6A C7A H7A2 109.5
H7A1 C7A H7A2 109.5
C6A C7A H7A3 109.5
H7A1 C7A H7A3 109.5
H7A2 C7A H7A3 109.5
C6A C8A H8A1 109.5
C6A C8A H8A2 109.5
H8A1 C8A H8A2 109.5
C6A C8A H8A3 109.5
H8A1 C8A H8A3 109.5
H8A2 C8A H8A3 109.5
N5 C9 C10 116.2(6)
N5 C9 H9A 108.2
C10 C9 H9A 108.2
N5 C9 H9B 108.2
C10 C9 H9B 108.2
H9A C9 H9B 107.4
C9 C10 C11 111.7(7)
C9 C10 C12 109.8(7)
C11 C10 C12 109.3(7)
C9 C10 H10 108.7
C11 C10 H10 108.7
C12 C10 H10 108.7
C10 C11 H11A 109.5
C10 C11 H11B 109.5
H11A C11 H11B 109.5
C10 C11 H11C 109.5
H11A C11 H11C 109.5
H11B C11 H11C 109.5
C10 C12 H12A 109.5
C10 C12 H12B 109.5
H12A C12 H12B 109.5
C10 C12 H12C 109.5
H12A C12 H12C 109.5
H12B C12 H12C 109.5

loop_
_geom_bond_atom_site_label_1
_geom_bond_atom_site_label_2
_geom_bond_distance
N1 C1 1.311(7)
N1 H1A 0.8700
N1 H1B 0.8700
N2 C1 1.331(8)
N2 C2 1.388(7)
N2 H2A 0.8700
N3 C1 1.338(8)
N3 C4 1.372(7)
N3 H3B 0.8700
N4 C2 1.298(8)
N4 C5A 1.459(9)
N4 C5 1.459(9)
N4 H4A 0.8700
N5 C4 1.335(8)
N5 C9 1.440(9)
N5 H5A 0.8700
C2 C3 1.393(9)
C3 C4 1.355(9)
C3 H3A 0.9400
C5 C6 1.477(9)
C5 H5B 0.9800
C5 H5C 0.9800
C6 C7 1.485(10)
C6 C8 1.511(10)
C6 H6 0.9900
C7 H7A 0.9700
C7 H7B 0.9700
C7 H7C 0.9700
C8 H8A 0.9700
C8 H8B 0.9700
C8 H8C 0.9700
C5A C6A 1.485(11)
C5A H5A1 0.9800
C5A H5A2 0.9800
C6A C7A 1.485(11)
C6A C8A 1.490(11)
C6A H6A 0.9900
C7A H7A1 0.9700
C7A H7A2 0.9700
C7A H7A3 0.9700
C8A H8A1 0.9700
C8A H8A2 0.9700
C8A H8A3 0.9700
C9 C10 1.472(8)
C9 H9A 0.9800
C9 H9B 0.9800
C10 C11 1.488(9)
C10 C12 1.495(9)
C10 H10 0.9900
C11 H11A 0.9700
C11 H11B 0.9700
C11 H11C 0.9700
C12 H12A 0.9700
C12 H12B 0.9700
C12 H12C 0.9700

loop_
_geom_hbond_atom_site_label_D
_geom_hbond_atom_site_label_H
_geom_hbond_atom_site_label_A
_geom_hbond_distance_DH
_geom_hbond_distance_HA
_geom_hbond_distance_DA
_geom_hbond_angle_DHA
_geom_hbond_site_symmetry_A
_geom_hbond_publ_flag
N1 H1A Cl1 0.87 2.36 3.131(6) 148.3 . yes
N1 H1B Cl2 0.87 2.42 3.187(6) 146.8 . yes
N2 H2A Cl1 0.87 2.28 3.082(5) 152.9 . yes
N3 H3B Cl2 0.87 2.24 3.050(5) 154.6 . yes
N4 H4A^a Cl2 0.87 2.33 3.174(5) 164.1 4_454 yes
N5 H5A Cl1 0.87 2.31 3.151(5) 163.1 14_546 yes

loop_
_geom_torsion_atom_site_label_1
_geom_torsion_atom_site_label_2
_geom_torsion_atom_site_label_3
_geom_torsion_atom_site_label_4
_geom_torsion
C2 N2 C1 N1 175.5(5)
C2 N2 C1 N3 -4.8(8)
C4 N3 C1 N1 -174.0(5)
C4 N3 C1 N2 6.2(8)
C5A N4 C2 N2 2.7(11)
C5 N4 C2 N2 2.7(11)
C5A N4 C2 C3 -178.2(7)
C5 N4 C2 C3 -178.2(7)
C1 N2 C2 N4 -178.9(6)
C1 N2 C2 C3 2.0(8)
N4 C2 C3 C4 -179.7(6)
N2 C2 C3 C4 -0.6(8)
C9 N5 C4 C3 173.8(7)
C9 N5 C4 N3 -8.2(9)
C2 C3 C4 N5 -180.0(5)
C2 C3 C4 N3 2.1(8)
C1 N3 C4 N5 177.0(5)
C1 N3 C4 C3 -4.9(8)
C2 N4 C5 C6 -104.2(9)
N4 C5 C6 C7 -63.7(12)
N4 C5 C6 C8 178.1(11)
C2 N4 C5A C6A -165.7(11)
N4 C5A C6A C7A 60.8(18)
N4 C5A C6A C8A -178.1(17)
C4 N5 C9 C10 165.7(7)
N5 C9 C10 C11 -59.5(11)
N5 C9 C10 C12 179.1(9)
